data_4081816
loop_
_publ_author_name
'Pusztai, Erika'
'Albright, Haley'
'Cai, Yuanjing'
'Hu, Rongrong'
'West, Robert'
'Tang, Ben Zhong'
'Guzei, Ilia A.'

_publ_section_title
;
 Synthesis and Photophysical Properties of Two Strongly Fluorescent
 Bis(diquinaldinatoalumino)-9-silafluorenes
;
_journal_issue 23
_journal_name_full Organometallics
_journal_page_first 6871
_journal_paper_doi 10.1021/om4005803
_journal_volume 32
_journal_year 2013
_chemical_formula_moiety 'C78 H64 Al2 N4 O6 Si'
_chemical_formula_sum 'C78 H64 Al2 N4 O6 Si'
_chemical_formula_weight 1235.38
_space_group_IT_number 2
_symmetry_cell_setting triclinic
_symmetry_Int_Tables_number 2
_symmetry_space_group_name_Hall '-P 1'
_symmetry_space_group_name_H-M 'P -1'
_atom_sites_solution_hydrogens geom
_atom_sites_solution_primary direct
_atom_sites_solution_secondary difmap
_cell_angle_alpha 73.265(2)
_cell_angle_beta 79.023(2)
_cell_angle_gamma 68.672(2)
_cell_formula_units_Z 2
_cell_length_a 12.1628(5)
_cell_length_b 13.1118(5)
_cell_length_c 21.8093(8)
_cell_measurement_reflns_used 999
_cell_measurement_temperature 100(2)
_cell_measurement_theta_max 26.41
_cell_measurement_theta_min 1.72
_cell_volume 3088.3(2)
_computing_cell_refinement 'SAINT Ver. 7.68A (Bruker-AXS, 2007)'
_computing_data_collection 'APEX2 Ver. 2010.11-3 (Bruker-AXS, 2010)'
_computing_data_reduction 'SAINT Ver. 7.68A'
_computing_molecular_graphics SHELXTL
_computing_publication_material SHELXTL
_computing_structure_refinement 'SHELXTL, OLEX2 (Dolomanov et al., 2009)'
_computing_structure_solution 'SHELXTL (Sheldrick, 2008)'
_diffrn_ambient_temperature 100(2)
_diffrn_measured_fraction_theta_full 0.994
_diffrn_measured_fraction_theta_max 0.992
_diffrn_measurement_device_type 'Bruker SMART APEX2 area detector'
_diffrn_measurement_method '0.50\% \w and 0.5\% \f scans'
_diffrn_radiation_monochromator 'mirror optics'
_diffrn_radiation_source 'fine-focus sealed tube'
_diffrn_radiation_type 'Mo K\a'
_diffrn_radiation_wavelength 0.71073
_diffrn_reflns_av_R_equivalents 0.0000
_diffrn_reflns_av_sigmaI/netI 0.0460
_diffrn_reflns_limit_h_max 15
_diffrn_reflns_limit_h_min -14
_diffrn_reflns_limit_k_max 16
_diffrn_reflns_limit_k_min -15
_diffrn_reflns_limit_l_max 27
_diffrn_reflns_limit_l_min 0
_diffrn_reflns_number 12575
_diffrn_reflns_theta_full 25.00
_diffrn_reflns_theta_max 26.41
_diffrn_reflns_theta_min 1.72
_exptl_absorpt_coefficient_mu 0.128
_exptl_absorpt_correction_T_max 0.9873
_exptl_absorpt_correction_T_min 0.9493
_exptl_absorpt_correction_type analytical
_exptl_absorpt_process_details
;
SADABS  (Bruker-AXS, 2007)
;
_exptl_crystal_colour colourless
_exptl_crystal_density_diffrn 1.328
_exptl_crystal_density_method 'not measured'
_exptl_crystal_description block
_exptl_crystal_F_000 1296
_exptl_crystal_size_max 0.41
_exptl_crystal_size_mid 0.16
_exptl_crystal_size_min 0.10
_refine_diff_density_max 0.595
_refine_diff_density_min -0.382
_refine_diff_density_rms 0.073
_refine_ls_extinction_method none
_refine_ls_goodness_of_fit_ref 1.003
_refine_ls_hydrogen_treatment constr
_refine_ls_matrix_type full
_refine_ls_number_parameters 849
_refine_ls_number_reflns 12590
_refine_ls_number_restraints 114
_refine_ls_restrained_S_all 1.006
_refine_ls_R_factor_all 0.0754
_refine_ls_R_factor_gt 0.0594
_refine_ls_shift/su_max 0.000
_refine_ls_shift/su_mean 0.000
_refine_ls_structure_factor_coef Fsqd
_refine_ls_weighting_details 'calc w=1/[\s^2^(Fo^2^)+(0.0747P)^2^+2.7529P] where P=(Fo^2^+2Fc^2^)/3'
_refine_ls_weighting_scheme calc
_refine_ls_wR_factor_gt 0.1469
_refine_ls_wR_factor_ref 0.1581
_reflns_number_gt 10377
_reflns_number_total 12590
_reflns_threshold_expression I>2\s(I)
_cod_data_source_file om4005803_si_002.cif
_cod_data_source_block west244
_cod_depositor_comments
;
The following automatic conversions were performed:

data name '_iucr_refine_instruction_details' was replaced with
'_iucr_refine_instructions_details' as specified in the replacement
file 'data/replacement-values/replacement_tags.lst'.

Automatic conversion script
Id: cif_correct_tags 9268 2022-04-12 08:56:07Z antanas 
;
_cod_original_sg_symbol_Hall '-P 1        '
_cod_original_sg_symbol_H-M 'P -1        '
_cod_database_code 4081816

loop_
_symmetry_equiv_pos_as_xyz
'x, y, z'
'-x, -y, -z'

loop_
_atom_site_label
_atom_site_type_symbol
_atom_site_fract_x
_atom_site_fract_y
_atom_site_fract_z
_atom_site_U_iso_or_equiv
_atom_site_adp_type
_atom_site_occupancy
_atom_site_symmetry_multiplicity
_atom_site_calc_flag
_atom_site_refinement_flags
_atom_site_disorder_assembly
_atom_site_disorder_group
Si1 Si 0.67938(8) 0.69206(8) 0.25031(4) 0.0286(2) Uani 1 1 d . . .
Al1 Al 0.81561(8) 0.49232(8) 0.36583(4) 0.0259(2) Uani 1 1 d . . .
Al2 Al 0.72356(12) 0.70163(11) 0.09806(5) 0.0425(3) Uani 1 1 d . . .
O1 O 0.7670(2) 0.60279(19) 0.30141(10) 0.0307(5) Uani 1 1 d . . .
O2 O 0.7121(2) 0.6644(2) 0.18114(10) 0.0372(6) Uani 1 1 d . . .
O3 O 0.95570(19) 0.38361(19) 0.35728(11) 0.0310(5) Uani 1 1 d . . .
O4 O 0.73545(19) 0.48111(18) 0.44407(10) 0.0281(5) Uani 1 1 d . . .
O5 O 0.8142(2) 0.7874(2) 0.05551(11) 0.0439(6) Uani 1 1 d . . .
O6 O 0.6495(3) 0.6590(3) 0.05070(12) 0.0561(8) Uani 1 1 d . . .
N1 N 0.9144(2) 0.5634(2) 0.39699(12) 0.0259(5) Uani 1 1 d . . .
N2 N 0.7271(2) 0.3935(2) 0.35372(12) 0.0264(5) Uani 1 1 d . . .
N3 N 0.5887(3) 0.8541(3) 0.09002(13) 0.0451(8) Uani 1 1 d . . .
N4 N 0.8601(4) 0.5546(3) 0.08966(14) 0.0488(9) Uani 1 1 d . . .
C1 C 0.6561(3) 0.8451(3) 0.24345(15) 0.0317(7) Uani 1 1 d . . .
C2 C 0.5321(3) 0.9010(3) 0.25580(16) 0.0317(7) Uani 1 1 d . . .
C3 C 0.4856(3) 1.0179(3) 0.24414(16) 0.0362(8) Uani 1 1 d . . .
H3 H 0.4025 1.0535 0.2516 0.043 Uiso 1 1 calc R . .
C4 C 0.5602(3) 1.0834(3) 0.22145(15) 0.0355(8) Uani 1 1 d . . .
C5 C 0.6816(3) 1.0290(3) 0.21095(16) 0.0372(8) Uani 1 1 d . . .
H5 H 0.7330 1.0729 0.1963 0.045 Uiso 1 1 calc R . .
C6 C 0.7301(3) 0.9114(3) 0.22141(15) 0.0327(7) Uani 1 1 d . . .
C7 C 0.4581(3) 0.8253(3) 0.27830(16) 0.0341(7) Uani 1 1 d . . .
C8 C 0.5197(3) 0.7111(3) 0.28005(15) 0.0300(7) Uani 1 1 d . . .
C9 C 0.4574(3) 0.6348(3) 0.29862(15) 0.0333(7) Uani 1 1 d . . .
H9 H 0.4983 0.5572 0.2999 0.040 Uiso 1 1 calc R . .
C10 C 0.3355(3) 0.6716(3) 0.31530(17) 0.0403(8) Uani 1 1 d . . .
H10 H 0.2935 0.6191 0.3275 0.048 Uiso 1 1 calc R . .
C11 C 0.2756(4) 0.7831(3) 0.3142(2) 0.0449(9) Uani 1 1 d . . .
H11 H 0.1924 0.8074 0.3257 0.054 Uiso 1 1 calc R . .
C12 C 0.3363(3) 0.8609(3) 0.2964(2) 0.0433(9) Uani 1 1 d . . .
H12 H 0.2950 0.9378 0.2966 0.052 Uiso 1 1 calc R . .
C13 C 0.5105(4) 1.2089(3) 0.20875(17) 0.0401(8) Uani 1 1 d . . .
C14 C 0.4105(4) 1.2624(3) 0.24515(18) 0.0466(9) Uani 1 1 d . . .
H14 H 0.3716 1.2182 0.2779 0.056 Uiso 1 1 calc R . .
C15 C 0.3665(5) 1.3785(4) 0.2347(2) 0.0582(12) Uani 1 1 d . . .
H15 H 0.2978 1.4133 0.2600 0.070 Uiso 1 1 calc R . .
C16 C 0.4227(5) 1.4441(4) 0.1874(2) 0.0601(13) Uani 1 1 d . . .
H16 H 0.3938 1.5238 0.1808 0.072 Uiso 1 1 calc R . .
C17 C 0.5209(5) 1.3932(4) 0.14974(18) 0.0549(11) Uani 1 1 d . . .
H17 H 0.5587 1.4381 0.1168 0.066 Uiso 1 1 calc R . .
C18 C 0.5646(4) 1.2765(3) 0.16000(17) 0.0454(9) Uani 1 1 d . . .
H18 H 0.6318 1.2422 0.1337 0.055 Uiso 1 1 calc R . .
C19 C 0.8619(3) 0.8587(3) 0.20913(16) 0.0361(8) Uani 1 1 d . . .
C20 C 0.9259(4) 0.9077(4) 0.15583(18) 0.0471(10) Uani 1 1 d . . .
H20 H 0.8859 0.9748 0.1266 0.056 Uiso 1 1 calc R . .
C21 C 1.0478(4) 0.8581(4) 0.1458(2) 0.0539(11) Uani 1 1 d . . .
H21 H 1.0903 0.8904 0.1087 0.065 Uiso 1 1 calc R . .
C22 C 1.1080(4) 0.7630(4) 0.1885(2) 0.0518(11) Uani 1 1 d . . .
H22 H 1.1918 0.7314 0.1818 0.062 Uiso 1 1 calc R . .
C23 C 1.0463(4) 0.7133(3) 0.2415(2) 0.0448(9) Uani 1 1 d . . .
H23 H 1.0871 0.6470 0.2711 0.054 Uiso 1 1 calc R . .
C24 C 0.9244(3) 0.7614(3) 0.25094(17) 0.0371(8) Uani 1 1 d . . .
H24 H 0.8822 0.7268 0.2872 0.045 Uiso 1 1 calc R . .
C25 C 0.7606(3) 0.7354(3) 0.41444(17) 0.0330(7) Uani 1 1 d . . .
H25A H 0.7494 0.7831 0.3708 0.050 Uiso 1 1 calc R . .
H25B H 0.7447 0.7831 0.4446 0.050 Uiso 1 1 calc R . .
H25C H 0.7060 0.6918 0.4264 0.050 Uiso 1 1 calc R . .
C26 C 0.8851(3) 0.6569(3) 0.41670(15) 0.0288(7) Uani 1 1 d . . .
C27 C 0.9724(3) 0.6818(3) 0.44022(16) 0.0315(7) Uani 1 1 d . . .
H27 H 0.9510 0.7496 0.4540 0.038 Uiso 1 1 calc R . .
C28 C 1.0848(3) 0.6096(3) 0.44301(15) 0.0323(7) Uani 1 1 d . . .
H28 H 1.1419 0.6271 0.4587 0.039 Uiso 1 1 calc R . .
C29 C 1.1181(3) 0.5084(3) 0.42285(15) 0.0282(7) Uani 1 1 d . . .
C30 C 1.2308(3) 0.4251(3) 0.42532(17) 0.0344(7) Uani 1 1 d . . .
H30 H 1.2935 0.4348 0.4407 0.041 Uiso 1 1 calc R . .
C31 C 1.2490(3) 0.3298(3) 0.40521(17) 0.0355(8) Uani 1 1 d . . .
H31 H 1.3252 0.2737 0.4072 0.043 Uiso 1 1 calc R . .
C32 C 1.1587(3) 0.3119(3) 0.38170(16) 0.0334(7) Uani 1 1 d . . .
H32 H 1.1745 0.2445 0.3685 0.040 Uiso 1 1 calc R . .
C33 C 1.0476(3) 0.3922(3) 0.37788(15) 0.0289(7) Uani 1 1 d . . .
C34 C 1.0277(3) 0.4908(3) 0.39958(14) 0.0277(7) Uani 1 1 d . . .
C35 C 0.7953(4) 0.3848(3) 0.24177(17) 0.0407(8) Uani 1 1 d . . .
H35A H 0.7472 0.4550 0.2149 0.061 Uiso 1 1 calc R . .
H35B H 0.8188 0.3242 0.2192 0.061 Uiso 1 1 calc R . .
H35C H 0.8663 0.3951 0.2503 0.061 Uiso 1 1 calc R . .
C36 C 0.7240(3) 0.3543(3) 0.30430(15) 0.0317(7) Uani 1 1 d . . .
C37 C 0.6528(3) 0.2868(3) 0.31037(17) 0.0358(8) Uani 1 1 d . . .
H37 H 0.6503 0.2606 0.2745 0.043 Uiso 1 1 calc R . .
C38 C 0.5878(3) 0.2588(3) 0.36677(17) 0.0329(7) Uani 1 1 d . . .
H38 H 0.5411 0.2127 0.3702 0.040 Uiso 1 1 calc R . .
C39 C 0.5898(3) 0.2982(3) 0.42017(15) 0.0287(7) Uani 1 1 d . . .
C40 C 0.5287(3) 0.2743(3) 0.48178(16) 0.0319(7) Uani 1 1 d . . .
H40 H 0.4802 0.2281 0.4901 0.038 Uiso 1 1 calc R . .
C41 C 0.5397(3) 0.3178(3) 0.52900(16) 0.0326(7) Uani 1 1 d . . .
H41 H 0.4998 0.2996 0.5705 0.039 Uiso 1 1 calc R . .
C42 C 0.6083(3) 0.3888(3) 0.51849(15) 0.0299(7) Uani 1 1 d . . .
H42 H 0.6129 0.4190 0.5523 0.036 Uiso 1 1 calc R . .
C43 C 0.6685(3) 0.4143(3) 0.45929(15) 0.0256(6) Uani 1 1 d . . .
C44 C 0.6607(3) 0.3668(3) 0.41012(15) 0.0266(6) Uani 1 1 d . . .
C45 C 0.4191(4) 0.7896(5) 0.1333(2) 0.0655(14) Uani 1 1 d . . .
H45A H 0.3829 0.7813 0.0993 0.098 Uiso 1 1 calc R . .
H45B H 0.3584 0.8084 0.1686 0.098 Uiso 1 1 calc R . .
H45C H 0.4812 0.7187 0.1493 0.098 Uiso 1 1 calc R . .
C46 C 0.4722(4) 0.8817(5) 0.10678(18) 0.0550(12) Uani 1 1 d . . .
C47 C 0.4015(5) 0.9943(5) 0.09842(19) 0.0627(13) Uani 1 1 d . . .
H47 H 0.3185 1.0128 0.1102 0.075 Uiso 1 1 calc R . .
C48 C 0.4492(5) 1.0778(5) 0.0738(2) 0.0643(14) Uani 1 1 d . . .
H48 H 0.3995 1.1542 0.0686 0.077 Uiso 1 1 calc R . .
C49 C 0.5717(5) 1.0527(4) 0.05566(17) 0.0553(12) Uani 1 1 d . . .
C50 C 0.6334(5) 1.1312(4) 0.02848(19) 0.0599(12) Uani 1 1 d . . .
H50 H 0.5927 1.2097 0.0237 0.072 Uiso 1 1 calc R . .
C51 C 0.7510(5) 1.0933(4) 0.00930(19) 0.0599(13) Uani 1 1 d . . .
H51 H 0.7908 1.1469 -0.0096 0.072 Uiso 1 1 calc R . .
C52 C 0.8175(4) 0.9767(4) 0.01631(18) 0.0498(10) Uani 1 1 d . . .
H52 H 0.8993 0.9536 0.0013 0.060 Uiso 1 1 calc R . .
C53 C 0.7620(4) 0.8980(3) 0.04495(16) 0.0451(10) Uani 1 1 d . . .
C54 C 0.6376(4) 0.9381(4) 0.06410(16) 0.0448(9) Uani 1 1 d . . .
C55 C 0.9999(4) 0.5615(4) 0.1527(2) 0.0533(11) Uani 1 1 d . . .
H55A H 0.9747 0.6432 0.1345 0.080 Uiso 1 1 calc R . .
H55B H 1.0862 0.5324 0.1540 0.080 Uiso 1 1 calc R . .
H55C H 0.9613 0.5456 0.1965 0.080 Uiso 1 1 calc R . .
C56 C 0.9662(4) 0.5063(4) 0.11234(19) 0.0502(10) Uani 1 1 d . . .
C57 C 1.0431(5) 0.4048(4) 0.0977(2) 0.0615(13) Uani 1 1 d . . .
H57 H 1.1189 0.3719 0.1136 0.074 Uiso 1 1 calc R . .
C58 C 1.0128(6) 0.3527(4) 0.0618(2) 0.0670(15) Uani 1 1 d . . .
H58 H 1.0667 0.2842 0.0526 0.080 Uiso 1 1 calc R . .
C59 C 0.9029(6) 0.3996(4) 0.03827(19) 0.0617(14) Uani 1 1 d . . .
C60 C 0.8580(7) 0.3586(5) -0.0020(2) 0.0773(18) Uani 1 1 d . . .
H60 H 0.9048 0.2907 -0.0145 0.093 Uiso 1 1 calc R . .
C61 C 0.7499(7) 0.4155(5) -0.0224(2) 0.0728(17) Uani 1 1 d . . .
H61 H 0.7224 0.3853 -0.0489 0.087 Uiso 1 1 calc R . .
C62 C 0.6741(6) 0.5184(5) -0.0068(2) 0.0696(15) Uani 1 1 d . . .
H62 H 0.5984 0.5561 -0.0226 0.084 Uiso 1 1 calc R . .
C63 C 0.7140(5) 0.5623(4) 0.03229(18) 0.0583(13) Uani 1 1 d . . .
C64 C 0.8265(5) 0.5033(4) 0.05327(18) 0.0543(12) Uani 1 1 d . . .
C65 C 0.8922(5) 0.0230(4) 0.3541(3) 0.0686(13) Uani 1 1 d . . .
H65A H 0.8527 0.0766 0.3812 0.103 Uiso 1 1 calc R . .
H65B H 0.9353 -0.0501 0.3807 0.103 Uiso 1 1 calc R . .
H65C H 0.8329 0.0141 0.3332 0.103 Uiso 1 1 calc R . .
C66 C 0.9787(3) 0.0671(2) 0.30320(13) 0.0527(10) Uani 1 1 d G . .
C67 C 1.0124(3) 0.1554(2) 0.30702(13) 0.0648(13) Uani 1 1 d G . .
H67 H 0.9810 0.1900 0.3422 0.078 Uiso 1 1 calc R . .
C68 C 1.0920(3) 0.1932(2) 0.25939(15) 0.0585(11) Uani 1 1 d G . .
H68 H 1.1151 0.2536 0.2620 0.070 Uiso 1 1 calc R . .
C69 C 1.1379(3) 0.1426(3) 0.20793(14) 0.0672(13) Uani 1 1 d G . .
H69 H 1.1924 0.1684 0.1754 0.081 Uiso 1 1 calc R . .
C70 C 1.1042(3) 0.0542(3) 0.20411(14) 0.0727(14) Uani 1 1 d G . .
H70 H 1.1356 0.0196 0.1689 0.087 Uiso 1 1 calc R . .
C71 C 1.0246(3) 0.0165(2) 0.25174(15) 0.0608(12) Uani 1 1 d G . .
H71 H 1.0015 -0.0439 0.2491 0.073 Uiso 1 1 calc R . .
C72 C 0.5459(8) 0.9942(9) 0.5887(4) 0.089(4) Uani 0.50 1 d PGU A -1
H72A H 0.5606 1.0646 0.5848 0.133 Uiso 0.50 1 calc PR A -1
H72B H 0.6205 0.9310 0.5943 0.133 Uiso 0.50 1 calc PR A -1
H72C H 0.4887 0.9824 0.6260 0.133 Uiso 0.50 1 calc PR A -1
C73 C 0.4967(5) 1.0012(6) 0.5287(3) 0.063(2) Uani 0.50 1 d PGU A -1
C74 C 0.3771(5) 1.0133(5) 0.5293(3) 0.066(3) Uani 0.50 1 d PGU A -1
H74 H 0.3261 1.0189 0.5678 0.079 Uiso 0.50 1 calc PR A -1
C75 C 0.3319(4) 1.0172(5) 0.4741(3) 0.071(2) Uani 0.50 1 d PGU A -1
H75 H 0.2506 1.0254 0.4754 0.085 Uiso 0.50 1 calc PR A -1
C76 C 0.4057(5) 1.0092(4) 0.4170(3) 0.056(2) Uani 0.50 1 d PGU A -1
H76 H 0.3752 1.0117 0.3794 0.068 Uiso 0.50 1 calc PR A -1
C77 C 0.5250(5) 0.9975(6) 0.4156(3) 0.049(2) Uani 0.50 1 d PGU A -1
H77 H 0.5757 0.9921 0.3769 0.059 Uiso 0.50 1 calc PR A -1
C78 C 0.5697(4) 0.9936(7) 0.4709(3) 0.050(2) Uani 0.50 1 d PGU A -1
H78 H 0.6509 0.9857 0.4694 0.060 Uiso 0.50 1 calc PR A -1
C79 C -0.1540(7) 1.1301(6) 0.5315(6) 0.123(6) Uani 0.50 1 d PGU B -1
H79A H -0.1527 1.1242 0.5772 0.184 Uiso 0.50 1 calc PR B -1
H79B H -0.2241 1.1150 0.5257 0.184 Uiso 0.50 1 calc PR B -1
H79C H -0.1572 1.2063 0.5068 0.184 Uiso 0.50 1 calc PR B -1
C80 C -0.0436(6) 1.0454(5) 0.5084(4) 0.069(2) Uani 0.50 1 d PGU B -1
C81 C -0.0268(5) 0.9295(5) 0.5288(3) 0.052(2) Uani 0.50 1 d PGU B -1
H81 H -0.0868 0.9043 0.5567 0.063 Uiso 0.50 1 calc PR B -1
C82 C 0.0765(6) 0.8506(4) 0.5087(3) 0.0548(19) Uani 0.50 1 d PGU B -1
H82 H 0.0864 0.7725 0.5230 0.066 Uiso 0.50 1 calc PR B -1
C83 C 0.1654(5) 0.8863(6) 0.4675(4) 0.077(3) Uani 0.50 1 d PGU B -1
H83 H 0.2359 0.8328 0.4538 0.092 Uiso 0.50 1 calc PR B -1
C84 C 0.1499(6) 1.0014(6) 0.4467(4) 0.091(3) Uani 0.50 1 d PGU B -1
H84 H 0.2099 1.0264 0.4187 0.109 Uiso 0.50 1 calc PR B -1
C85 C 0.0463(7) 1.0799(5) 0.4670(5) 0.093(4) Uani 0.50 1 d PGU B -1
H85 H 0.0366 1.1580 0.4525 0.112 Uiso 0.50 1 calc PR B -1

loop_
_atom_site_aniso_label
_atom_site_aniso_U_11
_atom_site_aniso_U_22
_atom_site_aniso_U_33
_atom_site_aniso_U_23
_atom_site_aniso_U_13
_atom_site_aniso_U_12
Si1 0.0353(5) 0.0343(5) 0.0216(4) -0.0036(4) -0.0037(4) -0.0196(4)
Al1 0.0277(5) 0.0300(5) 0.0239(4) -0.0046(4) -0.0026(4) -0.0152(4)
Al2 0.0638(8) 0.0558(7) 0.0218(5) -0.0096(5) 0.0029(5) -0.0389(6)
O1 0.0337(13) 0.0344(12) 0.0267(11) -0.0028(9) -0.0038(9) -0.0174(10)
O2 0.0507(15) 0.0471(14) 0.0223(11) -0.0101(10) 0.0020(10) -0.0273(12)
O3 0.0284(12) 0.0336(12) 0.0349(12) -0.0105(10) -0.0026(9) -0.0131(10)
O4 0.0297(12) 0.0332(12) 0.0260(11) -0.0056(9) -0.0022(9) -0.0169(10)
O5 0.0596(17) 0.0514(16) 0.0285(12) -0.0073(11) 0.0041(11) -0.0333(14)
O6 0.085(2) 0.078(2) 0.0294(13) -0.0145(14) -0.0001(14) -0.0552(19)
N1 0.0275(14) 0.0293(14) 0.0232(12) -0.0033(10) -0.0027(10) -0.0142(11)
N2 0.0283(14) 0.0286(13) 0.0251(13) -0.0043(10) -0.0034(10) -0.0138(11)
N3 0.060(2) 0.065(2) 0.0188(13) -0.0085(14) -0.0075(13) -0.0290(18)
N4 0.081(3) 0.052(2) 0.0263(15) -0.0122(14) 0.0154(16) -0.045(2)
C1 0.045(2) 0.0350(17) 0.0225(15) -0.0030(13) -0.0080(14) -0.0220(15)
C2 0.0358(18) 0.0342(17) 0.0290(16) -0.0047(13) -0.0134(14) -0.0131(15)
C3 0.044(2) 0.0410(19) 0.0297(17) -0.0083(15) -0.0125(15) -0.0170(16)
C4 0.053(2) 0.0362(18) 0.0238(15) -0.0041(13) -0.0116(15) -0.0208(17)
C5 0.055(2) 0.041(2) 0.0255(16) -0.0019(14) -0.0106(15) -0.0281(18)
C6 0.044(2) 0.0418(19) 0.0196(14) -0.0042(13) -0.0062(13) -0.0236(16)
C7 0.0393(19) 0.0414(19) 0.0270(16) -0.0037(14) -0.0129(14) -0.0182(16)
C8 0.0337(18) 0.0379(18) 0.0234(15) -0.0020(13) -0.0088(13) -0.0185(15)
C9 0.040(2) 0.0361(18) 0.0266(16) -0.0010(14) -0.0089(14) -0.0177(15)
C10 0.043(2) 0.048(2) 0.0372(19) -0.0024(16) -0.0102(16) -0.0254(18)
C11 0.034(2) 0.052(2) 0.051(2) -0.0106(18) -0.0084(17) -0.0167(18)
C12 0.039(2) 0.040(2) 0.055(2) -0.0112(17) -0.0107(17) -0.0132(17)
C13 0.060(2) 0.037(2) 0.0306(17) -0.0048(15) -0.0135(16) -0.0220(18)
C14 0.069(3) 0.042(2) 0.0322(18) -0.0019(16) -0.0093(18) -0.025(2)
C15 0.083(3) 0.048(2) 0.041(2) -0.0086(19) -0.009(2) -0.018(2)
C16 0.104(4) 0.036(2) 0.040(2) -0.0032(18) -0.012(2) -0.025(2)
C17 0.092(4) 0.045(2) 0.0288(19) 0.0021(17) -0.007(2) -0.031(2)
C18 0.070(3) 0.047(2) 0.0264(17) -0.0083(16) -0.0095(17) -0.026(2)
C19 0.049(2) 0.0397(19) 0.0311(17) -0.0082(14) -0.0037(15) -0.0289(17)
C20 0.058(3) 0.060(3) 0.0316(19) -0.0037(17) -0.0020(17) -0.037(2)
C21 0.063(3) 0.072(3) 0.040(2) -0.014(2) 0.012(2) -0.045(2)
C22 0.042(2) 0.068(3) 0.059(3) -0.026(2) 0.0095(19) -0.031(2)
C23 0.044(2) 0.048(2) 0.048(2) -0.0094(18) -0.0021(17) -0.0244(18)
C24 0.042(2) 0.047(2) 0.0321(17) -0.0124(16) 0.0030(15) -0.0264(17)
C25 0.0361(18) 0.0329(17) 0.0357(18) -0.0131(14) -0.0047(14) -0.0134(15)
C26 0.0319(17) 0.0305(17) 0.0248(15) -0.0031(13) -0.0028(13) -0.0138(14)
C27 0.0400(19) 0.0292(16) 0.0318(17) -0.0080(13) -0.0046(14) -0.0177(15)
C28 0.0353(19) 0.0391(18) 0.0287(16) -0.0020(14) -0.0080(14) -0.0216(15)
C29 0.0298(17) 0.0337(17) 0.0240(15) -0.0013(13) -0.0025(13) -0.0183(14)
C30 0.0272(17) 0.0403(19) 0.0364(18) -0.0029(15) -0.0051(14) -0.0157(15)
C31 0.0281(18) 0.0361(19) 0.0395(19) -0.0066(15) -0.0050(14) -0.0083(15)
C32 0.0317(18) 0.0322(17) 0.0354(18) -0.0068(14) -0.0024(14) -0.0107(14)
C33 0.0300(17) 0.0312(16) 0.0275(16) -0.0045(13) -0.0027(12) -0.0144(14)
C34 0.0286(17) 0.0312(16) 0.0226(14) 0.0000(12) -0.0006(12) -0.0146(14)
C35 0.053(2) 0.051(2) 0.0283(17) -0.0145(16) 0.0049(16) -0.0292(19)
C36 0.0378(19) 0.0325(17) 0.0269(16) -0.0062(13) -0.0019(14) -0.0151(15)
C37 0.045(2) 0.0358(18) 0.0351(18) -0.0097(15) -0.0098(15) -0.0197(16)
C38 0.0333(17) 0.0336(17) 0.0388(18) -0.0058(15) -0.0094(15) -0.0180(14)
C39 0.0284(16) 0.0276(16) 0.0318(16) -0.0020(13) -0.0060(13) -0.0135(13)
C40 0.0264(17) 0.0343(18) 0.0367(18) -0.0032(14) -0.0025(13) -0.0161(14)
C41 0.0308(17) 0.0317(17) 0.0295(16) -0.0011(13) 0.0019(13) -0.0108(14)
C42 0.0291(17) 0.0336(17) 0.0276(16) -0.0046(13) -0.0033(13) -0.0126(14)
C43 0.0215(15) 0.0264(15) 0.0279(15) -0.0032(12) -0.0032(12) -0.0087(13)
C44 0.0243(16) 0.0276(16) 0.0272(15) -0.0019(12) -0.0049(12) -0.0100(13)
C45 0.061(3) 0.115(4) 0.034(2) -0.006(2) -0.011(2) -0.049(3)
C46 0.054(3) 0.092(4) 0.0240(18) -0.015(2) -0.0108(17) -0.026(3)
C47 0.068(3) 0.094(4) 0.029(2) -0.016(2) -0.009(2) -0.027(3)
C48 0.079(4) 0.075(3) 0.032(2) -0.023(2) -0.018(2) -0.003(3)
C49 0.087(4) 0.061(3) 0.0198(16) -0.0074(17) -0.0150(19) -0.025(3)
C50 0.098(4) 0.051(3) 0.032(2) -0.0125(18) -0.009(2) -0.023(3)
C51 0.111(4) 0.054(3) 0.0271(19) -0.0027(18) -0.009(2) -0.046(3)
C52 0.073(3) 0.057(3) 0.0283(18) -0.0030(17) -0.0044(18) -0.037(2)
C53 0.079(3) 0.045(2) 0.0221(16) -0.0039(15) -0.0104(17) -0.032(2)
C54 0.062(3) 0.059(2) 0.0177(15) -0.0099(16) -0.0031(16) -0.024(2)
C55 0.060(3) 0.052(3) 0.048(2) -0.0111(19) 0.009(2) -0.027(2)
C56 0.065(3) 0.048(2) 0.036(2) -0.0067(17) 0.0160(19) -0.029(2)
C57 0.084(3) 0.050(3) 0.047(2) -0.007(2) 0.020(2) -0.034(2)
C58 0.104(4) 0.048(3) 0.044(2) -0.009(2) 0.018(3) -0.034(3)
C59 0.111(4) 0.061(3) 0.029(2) -0.0096(19) 0.018(2) -0.060(3)
C60 0.137(6) 0.068(3) 0.042(3) -0.017(2) 0.021(3) -0.063(4)
C61 0.133(5) 0.084(4) 0.036(2) -0.023(2) 0.009(3) -0.078(4)
C62 0.120(5) 0.087(4) 0.033(2) -0.014(2) 0.005(2) -0.077(4)
C63 0.102(4) 0.073(3) 0.0238(18) -0.0129(19) 0.013(2) -0.066(3)
C64 0.090(4) 0.058(3) 0.0275(18) -0.0103(18) 0.018(2) -0.051(3)
C65 0.077(4) 0.065(3) 0.065(3) -0.010(2) -0.006(3) -0.028(3)
C66 0.057(3) 0.044(2) 0.055(3) -0.0109(19) -0.013(2) -0.011(2)
C67 0.090(4) 0.050(3) 0.057(3) -0.010(2) -0.017(3) -0.023(3)
C68 0.070(3) 0.050(3) 0.065(3) -0.017(2) -0.014(2) -0.023(2)
C69 0.070(3) 0.051(3) 0.082(4) -0.011(2) -0.011(3) -0.023(2)
C70 0.074(3) 0.079(4) 0.083(4) -0.036(3) 0.005(3) -0.039(3)
C71 0.063(3) 0.068(3) 0.066(3) -0.025(2) -0.007(2) -0.032(2)
C72 0.168(13) 0.054(8) 0.055(6) -0.012(6) -0.019(7) -0.045(8)
C73 0.109(7) 0.032(4) 0.049(3) -0.013(3) 0.006(5) -0.027(5)
C74 0.087(6) 0.030(4) 0.060(4) -0.011(4) 0.028(4) -0.012(4)
C75 0.074(5) 0.035(4) 0.079(5) 0.000(4) 0.009(4) -0.009(4)
C76 0.073(5) 0.028(4) 0.058(4) -0.001(4) -0.007(4) -0.012(4)
C77 0.074(5) 0.030(4) 0.032(3) -0.008(3) 0.012(3) -0.012(4)
C78 0.072(7) 0.031(4) 0.044(4) -0.006(3) 0.005(4) -0.020(4)
C79 0.081(9) 0.069(7) 0.192(15) -0.034(10) 0.023(10) -0.010(7)
C80 0.056(4) 0.055(4) 0.096(6) -0.014(4) -0.013(4) -0.019(3)
C81 0.061(5) 0.051(4) 0.043(4) -0.006(4) -0.015(4) -0.014(3)
C82 0.068(5) 0.036(3) 0.067(5) -0.017(3) -0.026(4) -0.010(3)
C83 0.077(6) 0.059(5) 0.083(6) -0.018(5) -0.014(5) -0.004(5)
C84 0.081(6) 0.066(5) 0.104(6) -0.006(5) -0.004(5) -0.013(4)
C85 0.086(6) 0.062(5) 0.110(7) 0.001(5) 0.000(6) -0.019(4)

loop_
_atom_type_symbol
_atom_type_description
_atom_type_scat_dispersion_real
_atom_type_scat_dispersion_imag
_atom_type_scat_source
C C 0.0033 0.0016 'International Tables Vol C Tables 4.2.6.8 and 6.1.1.4'
H H 0.0000 0.0000 'International Tables Vol C Tables 4.2.6.8 and 6.1.1.4'
Al Al 0.0645 0.0514 'International Tables Vol C Tables 4.2.6.8 and 6.1.1.4'
N N 0.0061 0.0033 'International Tables Vol C Tables 4.2.6.8 and 6.1.1.4'
O O 0.0106 0.0060 'International Tables Vol C Tables 4.2.6.8 and 6.1.1.4'
Si Si 0.0817 0.0704 'International Tables Vol C Tables 4.2.6.8 and 6.1.1.4'

loop_
_geom_angle_atom_site_label_1
_geom_angle_atom_site_label_2
_geom_angle_atom_site_label_3
_geom_angle
_geom_angle_publ_flag
O1 Si1 O2 112.46(14) yes
O1 Si1 C8 112.32(13) yes
O2 Si1 C8 111.99(14) yes
O1 Si1 C1 115.91(14) yes
O2 Si1 C1 110.86(14) yes
C8 Si1 C1 91.69(16) yes
O1 Al1 O4 123.05(12) yes
O1 Al1 O3 119.97(12) yes
O4 Al1 O3 116.94(11) yes
O1 Al1 N2 96.94(11) yes
O4 Al1 N2 84.07(10) yes
O3 Al1 N2 90.82(11) yes
O1 Al1 N1 96.05(11) yes
O4 Al1 N1 87.68(10) yes
O3 Al1 N1 83.89(11) yes
N2 Al1 N1 166.93(11) yes
O2 Al2 O6 123.47(13) yes
O2 Al2 O5 119.05(13) yes
O6 Al2 O5 117.48(13) yes
O2 Al2 N3 95.94(13) yes
O6 Al2 N3 89.89(15) yes
O5 Al2 N3 83.90(14) yes
O2 Al2 N4 93.57(13) yes
O6 Al2 N4 84.25(16) yes
O5 Al2 N4 92.12(14) yes
N3 Al2 N4 170.46(13) yes
Si1 O1 Al1 158.82(15) ?
Si1 O2 Al2 153.37(18) ?
C33 O3 Al1 116.4(2) ?
C43 O4 Al1 116.6(2) ?
C53 O5 Al2 116.6(3) ?
C63 O6 Al2 115.0(3) ?
C26 N1 C34 119.5(3) ?
C26 N1 Al1 132.2(2) ?
C34 N1 Al1 108.2(2) ?
C36 N2 C44 118.7(3) ?
C36 N2 Al1 133.2(2) ?
C44 N2 Al1 108.1(2) ?
C46 N3 C54 119.1(4) ?
C46 N3 Al2 132.8(3) ?
C54 N3 Al2 108.1(3) ?
C56 N4 C64 119.5(4) ?
C56 N4 Al2 132.3(3) ?
C64 N4 Al2 108.2(3) ?
C6 C1 C2 117.9(3) ?
C6 C1 Si1 133.4(3) ?
C2 C1 Si1 108.0(2) ?
C3 C2 C1 121.1(3) ?
C3 C2 C7 123.7(3) ?
C1 C2 C7 115.1(3) ?
C2 C3 C4 120.5(3) ?
C2 C3 H3 119.8 ?
C4 C3 H3 119.8 ?
C5 C4 C3 118.6(3) ?
C5 C4 C13 120.8(3) ?
C3 C4 C13 120.6(3) ?
C4 C5 C6 121.9(3) ?
C4 C5 H5 119.1 ?
C6 C5 H5 119.1 ?
C1 C6 C5 120.0(3) ?
C1 C6 C19 121.1(3) ?
C5 C6 C19 118.9(3) ?
C12 C7 C8 120.1(3) ?
C12 C7 C2 124.8(3) ?
C8 C7 C2 115.1(3) ?
C9 C8 C7 119.2(3) ?
C9 C8 Si1 131.2(3) ?
C7 C8 Si1 109.5(2) ?
C10 C9 C8 120.3(3) ?
C10 C9 H9 119.9 ?
C8 C9 H9 119.9 ?
C11 C10 C9 120.4(3) ?
C11 C10 H10 119.8 ?
C9 C10 H10 119.8 ?
C10 C11 C12 120.3(4) ?
C10 C11 H11 119.9 ?
C12 C11 H11 119.9 ?
C7 C12 C11 119.7(4) ?
C7 C12 H12 120.1 ?
C11 C12 H12 120.1 ?
C14 C13 C18 117.9(4) ?
C14 C13 C4 121.4(3) ?
C18 C13 C4 120.7(4) ?
C15 C14 C13 121.4(4) ?
C15 C14 H14 119.3 ?
C13 C14 H14 119.3 ?
C14 C15 C16 120.0(5) ?
C14 C15 H15 120.0 ?
C16 C15 H15 120.0 ?
C17 C16 C15 119.8(4) ?
C17 C16 H16 120.1 ?
C15 C16 H16 120.1 ?
C16 C17 C18 120.1(4) ?
C16 C17 H17 119.9 ?
C18 C17 H17 119.9 ?
C17 C18 C13 120.7(4) ?
C17 C18 H18 119.6 ?
C13 C18 H18 119.6 ?
C24 C19 C20 117.9(4) ?
C24 C19 C6 121.2(3) ?
C20 C19 C6 121.0(3) ?
C21 C20 C19 120.0(4) ?
C21 C20 H20 120.0 ?
C19 C20 H20 120.0 ?
C22 C21 C20 121.0(4) ?
C22 C21 H21 119.5 ?
C20 C21 H21 119.5 ?
C21 C22 C23 119.9(4) ?
C21 C22 H22 120.1 ?
C23 C22 H22 120.1 ?
C22 C23 C24 119.2(4) ?
C22 C23 H23 120.4 ?
C24 C23 H23 120.4 ?
C23 C24 C19 122.1(3) ?
C23 C24 H24 119.0 ?
C19 C24 H24 119.0 ?
C26 C25 H25A 109.5 ?
C26 C25 H25B 109.5 ?
H25A C25 H25B 109.5 ?
C26 C25 H25C 109.5 ?
H25A C25 H25C 109.5 ?
H25B C25 H25C 109.5 ?
N1 C26 C27 120.1(3) ?
N1 C26 C25 119.3(3) ?
C27 C26 C25 120.6(3) ?
C28 C27 C26 120.5(3) ?
C28 C27 H27 119.8 ?
C26 C27 H27 119.8 ?
C27 C28 C29 120.6(3) ?
C27 C28 H28 119.7 ?
C29 C28 H28 119.7 ?
C30 C29 C34 118.6(3) ?
C30 C29 C28 125.9(3) ?
C34 C29 C28 115.5(3) ?
C31 C30 C29 119.1(3) ?
C31 C30 H30 120.4 ?
C29 C30 H30 120.4 ?
C30 C31 C32 122.4(3) ?
C30 C31 H31 118.8 ?
C32 C31 H31 118.8 ?
C33 C32 C31 120.0(3) ?
C33 C32 H32 120.0 ?
C31 C32 H32 120.0 ?
O3 C33 C32 125.1(3) ?
O3 C33 C34 117.1(3) ?
C32 C33 C34 117.8(3) ?
N1 C34 C29 123.9(3) ?
N1 C34 C33 114.1(3) ?
C29 C34 C33 122.0(3) ?
C36 C35 H35A 109.5 ?
C36 C35 H35B 109.5 ?
H35A C35 H35B 109.5 ?
C36 C35 H35C 109.5 ?
H35A C35 H35C 109.5 ?
H35B C35 H35C 109.5 ?
N2 C36 C37 120.3(3) ?
N2 C36 C35 119.1(3) ?
C37 C36 C35 120.6(3) ?
C38 C37 C36 121.1(3) ?
C38 C37 H37 119.5 ?
C36 C37 H37 119.5 ?
C37 C38 C39 120.0(3) ?
C37 C38 H38 120.0 ?
C39 C38 H38 120.0 ?
C44 C39 C38 115.7(3) ?
C44 C39 C40 118.2(3) ?
C38 C39 C40 126.1(3) ?
C41 C40 C39 119.6(3) ?
C41 C40 H40 120.2 ?
C39 C40 H40 120.2 ?
C40 C41 C42 122.2(3) ?
C40 C41 H41 118.9 ?
C42 C41 H41 118.9 ?
C43 C42 C41 119.8(3) ?
C43 C42 H42 120.1 ?
C41 C42 H42 120.1 ?
O4 C43 C42 124.7(3) ?
O4 C43 C44 116.7(3) ?
C42 C43 C44 118.5(3) ?
N2 C44 C39 124.2(3) ?
N2 C44 C43 114.3(3) ?
C39 C44 C43 121.6(3) ?
C46 C45 H45A 109.5 ?
C46 C45 H45B 109.5 ?
H45A C45 H45B 109.5 ?
C46 C45 H45C 109.5 ?
H45A C45 H45C 109.5 ?
H45B C45 H45C 109.5 ?
N3 C46 C47 120.4(5) ?
N3 C46 C45 118.7(5) ?
C47 C46 C45 120.8(5) ?
C48 C47 C46 120.9(5) ?
C48 C47 H47 119.5 ?
C46 C47 H47 119.5 ?
C47 C48 C49 120.7(5) ?
C47 C48 H48 119.7 ?
C49 C48 H48 119.7 ?
C54 C49 C48 115.7(4) ?
C54 C49 C50 117.5(5) ?
C48 C49 C50 126.8(5) ?
C51 C50 C49 119.5(5) ?
C51 C50 H50 120.3 ?
C49 C50 H50 120.3 ?
C50 C51 C52 122.9(4) ?
C50 C51 H51 118.5 ?
C52 C51 H51 118.5 ?
C53 C52 C51 119.2(5) ?
C53 C52 H52 120.4 ?
C51 C52 H52 120.4 ?
O5 C53 C52 125.1(4) ?
O5 C53 C54 117.1(3) ?
C52 C53 C54 117.8(4) ?
N3 C54 C49 123.2(4) ?
N3 C54 C53 113.9(4) ?
C49 C54 C53 122.9(4) ?
C56 C55 H55A 109.5 ?
C56 C55 H55B 109.5 ?
H55A C55 H55B 109.5 ?
C56 C55 H55C 109.5 ?
H55A C55 H55C 109.5 ?
H55B C55 H55C 109.5 ?
N4 C56 C57 119.8(4) ?
N4 C56 C55 118.8(4) ?
C57 C56 C55 121.5(5) ?
C58 C57 C56 122.1(5) ?
C58 C57 H57 119.0 ?
C56 C57 H57 119.0 ?
C57 C58 C59 119.7(5) ?
C57 C58 H58 120.2 ?
C59 C58 H58 120.2 ?
C58 C59 C60 127.2(5) ?
C58 C59 C64 117.3(4) ?
C60 C59 C64 115.4(6) ?
C61 C60 C59 120.3(5) ?
C61 C60 H60 119.9 ?
C59 C60 H60 119.9 ?
C60 C61 C62 123.8(5) ?
C60 C61 H61 118.1 ?
C62 C61 H61 118.1 ?
C63 C62 C61 118.1(6) ?
C63 C62 H62 120.9 ?
C61 C62 H62 120.9 ?
O6 C63 C62 123.5(5) ?
O6 C63 C64 118.6(4) ?
C62 C63 C64 117.9(5) ?
N4 C64 C63 113.9(4) ?
N4 C64 C59 121.7(5) ?
C63 C64 C59 124.4(4) ?
C66 C65 H65A 109.5 ?
C66 C65 H65B 109.5 ?
H65A C65 H65B 109.5 ?
C66 C65 H65C 109.5 ?
H65A C65 H65C 109.5 ?
H65B C65 H65C 109.5 ?
C67 C66 C71 120.0 ?
C67 C66 C65 121.8(3) ?
C71 C66 C65 118.2(3) ?
C68 C67 C66 120.0 ?
C68 C67 H67 120.0 ?
C66 C67 H67 120.0 ?
C67 C68 C69 120.0 ?
C67 C68 H68 120.0 ?
C69 C68 H68 120.0 ?
C70 C69 C68 120.0 ?
C70 C69 H69 120.0 ?
C68 C69 H69 120.0 ?
C69 C70 C71 120.0 ?
C69 C70 H70 120.0 ?
C71 C70 H70 120.0 ?
C70 C71 C66 120.0 ?
C70 C71 H71 120.0 ?
C66 C71 H71 120.0 ?
C78 C73 C74 118.1 ?
C78 C73 C72 120.9 ?
C74 C73 C72 121.0 ?
C75 C74 C73 121.1 ?
C75 C74 H74 119.5 ?
C73 C74 H74 119.5 ?
C74 C75 C76 120.1 ?
C74 C75 H75 119.9 ?
C76 C75 H75 119.9 ?
C77 C76 C75 119.4 ?
C77 C76 H76 120.3 ?
C75 C76 H76 120.3 ?
C76 C77 C78 120.1 ?
C76 C77 H77 119.9 ?
C78 C77 H77 119.9 ?
C77 C78 C73 121.1 ?
C77 C78 H78 119.4 ?
C73 C78 H78 119.4 ?
C85 C80 C81 118.1 ?
C85 C80 C79 121.0 ?
C81 C80 C79 121.0 ?
C82 C81 C80 121.1 ?
C82 C81 H81 119.5 ?
C80 C81 H81 119.5 ?
C81 C82 C83 120.2 ?
C81 C82 H82 119.9 ?
C83 C82 H82 119.9 ?
C84 C83 C82 119.4 ?
C84 C83 H83 120.3 ?
C82 C83 H83 120.3 ?
C83 C84 C85 120.2 ?
C83 C84 H84 119.9 ?
C85 C84 H84 119.9 ?
C84 C85 C80 121.1 ?
C84 C85 H85 119.5 ?
C80 C85 H85 119.5 ?

loop_
_geom_bond_atom_site_label_1
_geom_bond_atom_site_label_2
_geom_bond_distance
_geom_bond_publ_flag
Si1 O1 1.594(2) yes
Si1 O2 1.596(2) yes
Si1 C8 1.875(3) yes
Si1 C1 1.886(3) yes
Al1 O1 1.716(2) yes
Al1 O4 1.792(2) yes
Al1 O3 1.799(2) yes
Al1 N2 2.056(3) yes
Al1 N1 2.066(3) yes
Al2 O2 1.728(2) yes
Al2 O6 1.801(3) yes
Al2 O5 1.804(3) yes
Al2 N3 2.059(4) yes
Al2 N4 2.066(4) yes
O3 C33 1.333(4) ?
O4 C43 1.337(4) ?
O5 C53 1.324(5) ?
O6 C63 1.355(6) ?
N1 C26 1.319(4) ?
N1 C34 1.361(4) ?
N2 C36 1.333(4) ?
N2 C44 1.367(4) ?
N3 C46 1.333(6) ?
N3 C54 1.370(5) ?
N4 C56 1.334(6) ?
N4 C64 1.371(5) ?
C1 C6 1.400(5) ?
C1 C2 1.429(5) ?
C2 C3 1.390(5) ?
C2 C7 1.496(5) ?
C3 C4 1.400(5) ?
C3 H3 0.9500 ?
C4 C5 1.393(5) ?
C4 C13 1.492(5) ?
C5 C6 1.402(5) ?
C5 H5 0.9500 ?
C6 C19 1.502(5) ?
C7 C12 1.395(5) ?
C7 C8 1.402(5) ?
C8 C9 1.394(5) ?
C9 C10 1.393(5) ?
C9 H9 0.9500 ?
C10 C11 1.371(6) ?
C10 H10 0.9500 ?
C11 C12 1.396(5) ?
C11 H11 0.9500 ?
C12 H12 0.9500 ?
C13 C14 1.391(6) ?
C13 C18 1.401(5) ?
C14 C15 1.381(6) ?
C14 H14 0.9500 ?
C15 C16 1.386(6) ?
C15 H15 0.9500 ?
C16 C17 1.381(7) ?
C16 H16 0.9500 ?
C17 C18 1.389(6) ?
C17 H17 0.9500 ?
C18 H18 0.9500 ?
C19 C24 1.387(5) ?
C19 C20 1.400(5) ?
C20 C21 1.389(6) ?
C20 H20 0.9500 ?
C21 C22 1.374(6) ?
C21 H21 0.9500 ?
C22 C23 1.383(6) ?
C22 H22 0.9500 ?
C23 C24 1.385(5) ?
C23 H23 0.9500 ?
C24 H24 0.9500 ?
C25 C26 1.490(5) ?
C25 H25A 0.9800 ?
C25 H25B 0.9800 ?
C25 H25C 0.9800 ?
C26 C27 1.432(4) ?
C27 C28 1.351(5) ?
C27 H27 0.9500 ?
C28 C29 1.413(5) ?
C28 H28 0.9500 ?
C29 C30 1.407(5) ?
C29 C34 1.409(4) ?
C30 C31 1.372(5) ?
C30 H30 0.9500 ?
C31 C32 1.413(5) ?
C31 H31 0.9500 ?
C32 C33 1.377(5) ?
C32 H32 0.9500 ?
C33 C34 1.426(5) ?
C35 C36 1.503(5) ?
C35 H35A 0.9800 ?
C35 H35B 0.9800 ?
C35 H35C 0.9800 ?
C36 C37 1.413(5) ?
C37 C38 1.361(5) ?
C37 H37 0.9500 ?
C38 C39 1.411(5) ?
C38 H38 0.9500 ?
C39 C44 1.406(4) ?
C39 C40 1.416(5) ?
C40 C41 1.360(5) ?
C40 H40 0.9500 ?
C41 C42 1.411(5) ?
C41 H41 0.9500 ?
C42 C43 1.373(4) ?
C42 H42 0.9500 ?
C43 C44 1.420(4) ?
C45 C46 1.494(7) ?
C45 H45A 0.9800 ?
C45 H45B 0.9800 ?
C45 H45C 0.9800 ?
C46 C47 1.390(7) ?
C47 C48 1.353(8) ?
C47 H47 0.9500 ?
C48 C49 1.406(7) ?
C48 H48 0.9500 ?
C49 C54 1.399(6) ?
C49 C50 1.419(7) ?
C50 C51 1.358(7) ?
C50 H50 0.9500 ?
C51 C52 1.424(6) ?
C51 H51 0.9500 ?
C52 C53 1.372(5) ?
C52 H52 0.9500 ?
C53 C54 1.430(6) ?
C55 C56 1.480(6) ?
C55 H55A 0.9800 ?
C55 H55B 0.9800 ?
C55 H55C 0.9800 ?
C56 C57 1.405(6) ?
C57 C58 1.348(7) ?
C57 H57 0.9500 ?
C58 C59 1.382(8) ?
C58 H58 0.9500 ?
C59 C60 1.424(7) ?
C59 C64 1.428(7) ?
C60 C61 1.342(9) ?
C60 H60 0.9500 ?
C61 C62 1.424(8) ?
C61 H61 0.9500 ?
C62 C63 1.391(6) ?
C62 H62 0.9500 ?
C63 C64 1.395(7) ?
C65 C66 1.516(5) ?
C65 H65A 0.9800 ?
C65 H65B 0.9800 ?
C65 H65C 0.9800 ?
C66 C67 1.3900 ?
C66 C71 1.3900 ?
C67 C68 1.3900 ?
C67 H67 0.9500 ?
C68 C69 1.3900 ?
C68 H68 0.9500 ?
C69 C70 1.3900 ?
C69 H69 0.9500 ?
C70 C71 1.3900 ?
C70 H70 0.9500 ?
C71 H71 0.9500 ?
C72 C73 1.5071 ?
C72 H72A 0.9800 ?
C72 H72B 0.9800 ?
C72 H72C 0.9800 ?
C73 C78 1.4020 ?
C73 C74 1.4023 ?
C74 C75 1.3961 ?
C74 H74 0.9500 ?
C75 C76 1.3968 ?
C75 H75 0.9500 ?
C76 C77 1.3965 ?
C76 H76 0.9500 ?
C77 C78 1.3967 ?
C77 H77 0.9500 ?
C78 H78 0.9500 ?
C79 C80 1.5071 ?
C79 H79A 0.9800 ?
C79 H79B 0.9800 ?
C79 H79C 0.9800 ?
C80 C85 1.4022 ?
C80 C81 1.4024 ?
C81 C82 1.3960 ?
C81 H81 0.9500 ?
C82 C83 1.3964 ?
C82 H82 0.9500 ?
C83 C84 1.3962 ?
C83 H83 0.9500 ?
C84 C85 1.3964 ?
C84 H84 0.9500 ?
C85 H85 0.9500 ?

loop_
_geom_torsion_atom_site_label_1
_geom_torsion_atom_site_label_2
_geom_torsion_atom_site_label_3
_geom_torsion_atom_site_label_4
_geom_torsion
O2 Si1 O1 Al1 -106.0(4)
C8 Si1 O1 Al1 21.4(5)
C1 Si1 O1 Al1 125.0(4)
O4 Al1 O1 Si1 -51.1(5)
O3 Al1 O1 Si1 131.3(4)
N2 Al1 O1 Si1 36.3(5)
N1 Al1 O1 Si1 -142.3(4)
O1 Si1 O2 Al2 -145.7(4)
C8 Si1 O2 Al2 86.7(4)
C1 Si1 O2 Al2 -14.1(4)
O6 Al2 O2 Si1 -121.0(4)
O5 Al2 O2 Si1 59.1(4)
N3 Al2 O2 Si1 -27.2(4)
N4 Al2 O2 Si1 153.6(4)
O1 Al1 O3 C33 98.6(2)
O4 Al1 O3 C33 -79.2(2)
N2 Al1 O3 C33 -163.0(2)
N1 Al1 O3 C33 5.1(2)
O1 Al1 O4 C43 98.7(2)
O3 Al1 O4 C43 -83.6(2)
N2 Al1 O4 C43 4.3(2)
N1 Al1 O4 C43 -165.5(2)
O2 Al2 O5 C53 -87.6(3)
O6 Al2 O5 C53 92.5(3)
N3 Al2 O5 C53 5.9(2)
N4 Al2 O5 C53 177.2(3)
O2 Al2 O6 C63 -92.3(3)
O5 Al2 O6 C63 87.5(3)
N3 Al2 O6 C63 170.6(3)
N4 Al2 O6 C63 -1.9(2)
O1 Al1 N1 C26 60.5(3)
O4 Al1 N1 C26 -62.5(3)
O3 Al1 N1 C26 -179.9(3)
N2 Al1 N1 C26 -113.3(5)
O1 Al1 N1 C34 -123.9(2)
O4 Al1 N1 C34 113.1(2)
O3 Al1 N1 C34 -4.34(19)
N2 Al1 N1 C34 62.2(6)
O1 Al1 N2 C36 54.5(3)
O4 Al1 N2 C36 177.2(3)
O3 Al1 N2 C36 -65.8(3)
N1 Al1 N2 C36 -131.7(5)
O1 Al1 N2 C44 -125.6(2)
O4 Al1 N2 C44 -3.0(2)
O3 Al1 N2 C44 114.0(2)
N1 Al1 N2 C44 48.2(6)
O2 Al2 N3 C46 -64.8(3)
O6 Al2 N3 C46 58.9(3)
O5 Al2 N3 C46 176.5(3)
N4 Al2 N3 C46 110.8(9)
O2 Al2 N3 C54 112.5(2)
O6 Al2 N3 C54 -123.9(2)
O5 Al2 N3 C54 -6.2(2)
N4 Al2 N3 C54 -71.9(9)
O2 Al2 N4 C56 -55.7(3)
O6 Al2 N4 C56 -179.0(3)
O5 Al2 N4 C56 63.6(3)
N3 Al2 N4 C56 128.7(8)
O2 Al2 N4 C64 124.1(2)
O6 Al2 N4 C64 0.8(2)
O5 Al2 N4 C64 -116.6(2)
N3 Al2 N4 C64 -51.5(9)
O1 Si1 C1 C6 67.3(4)
O2 Si1 C1 C6 -62.5(4)
C8 Si1 C1 C6 -176.8(3)
O1 Si1 C1 C2 -122.7(2)
O2 Si1 C1 C2 107.5(2)
C8 Si1 C1 C2 -6.8(2)
C6 C1 C2 C3 2.3(5)
Si1 C1 C2 C3 -169.6(3)
C6 C1 C2 C7 179.1(3)
Si1 C1 C2 C7 7.3(3)
C1 C2 C3 C4 -1.6(5)
C7 C2 C3 C4 -178.2(3)
C2 C3 C4 C5 -0.1(5)
C2 C3 C4 C13 179.9(3)
C3 C4 C5 C6 1.1(5)
C13 C4 C5 C6 -178.8(3)
C2 C1 C6 C5 -1.2(5)
Si1 C1 C6 C5 168.0(3)
C2 C1 C6 C19 178.2(3)
Si1 C1 C6 C19 -12.5(5)
C4 C5 C6 C1 -0.5(5)
C4 C5 C6 C19 -179.9(3)
C3 C2 C7 C12 -6.8(5)
C1 C2 C7 C12 176.4(3)
C3 C2 C7 C8 172.8(3)
C1 C2 C7 C8 -4.0(4)
C12 C7 C8 C9 1.4(5)
C2 C7 C8 C9 -178.2(3)
C12 C7 C8 Si1 178.0(3)
C2 C7 C8 Si1 -1.6(3)
O1 Si1 C8 C9 -60.2(3)
O2 Si1 C8 C9 67.5(3)
C1 Si1 C8 C9 -179.2(3)
O1 Si1 C8 C7 123.8(2)
O2 Si1 C8 C7 -108.5(2)
C1 Si1 C8 C7 4.8(2)
C7 C8 C9 C10 -0.1(5)
Si1 C8 C9 C10 -175.8(3)
C8 C9 C10 C11 -0.6(5)
C9 C10 C11 C12 0.0(6)
C8 C7 C12 C11 -2.1(6)
C2 C7 C12 C11 177.5(3)
C10 C11 C12 C7 1.3(6)
C5 C4 C13 C14 -147.8(4)
C3 C4 C13 C14 32.2(5)
C5 C4 C13 C18 31.4(5)
C3 C4 C13 C18 -148.5(4)
C18 C13 C14 C15 -1.2(6)
C4 C13 C14 C15 178.0(4)
C13 C14 C15 C16 -0.4(7)
C14 C15 C16 C17 1.6(7)
C15 C16 C17 C18 -1.1(7)
C16 C17 C18 C13 -0.5(6)
C14 C13 C18 C17 1.7(6)
C4 C13 C18 C17 -177.6(4)
C1 C6 C19 C24 -41.4(5)
C5 C6 C19 C24 138.1(3)
C1 C6 C19 C20 140.1(3)
C5 C6 C19 C20 -40.5(5)
C24 C19 C20 C21 0.8(5)
C6 C19 C20 C21 179.4(3)
C19 C20 C21 C22 -2.1(6)
C20 C21 C22 C23 2.1(7)
C21 C22 C23 C24 -0.8(6)
C22 C23 C24 C19 -0.5(6)
C20 C19 C24 C23 0.5(5)
C6 C19 C24 C23 -178.1(3)
C34 N1 C26 C27 0.4(4)
Al1 N1 C26 C27 175.5(2)
C34 N1 C26 C25 -179.3(3)
Al1 N1 C26 C25 -4.2(4)
N1 C26 C27 C28 -0.6(5)
C25 C26 C27 C28 179.1(3)
C26 C27 C28 C29 -0.1(5)
C27 C28 C29 C30 -177.8(3)
C27 C28 C29 C34 0.9(4)
C34 C29 C30 C31 -0.1(5)
C28 C29 C30 C31 178.5(3)
C29 C30 C31 C32 0.3(5)
C30 C31 C32 C33 0.5(5)
Al1 O3 C33 C32 172.9(3)
Al1 O3 C33 C34 -4.9(4)
C31 C32 C33 O3 -179.1(3)
C31 C32 C33 C34 -1.3(5)
C26 N1 C34 C29 0.5(4)
Al1 N1 C34 C29 -175.7(2)
C26 N1 C34 C33 179.1(3)
Al1 N1 C34 C33 2.9(3)
C30 C29 C34 N1 177.7(3)
C28 C29 C34 N1 -1.1(4)
C30 C29 C34 C33 -0.8(4)
C28 C29 C34 C33 -179.6(3)
O3 C33 C34 N1 0.9(4)
C32 C33 C34 N1 -177.1(3)
O3 C33 C34 C29 179.5(3)
C32 C33 C34 C29 1.5(4)
C44 N2 C36 C37 0.3(5)
Al1 N2 C36 C37 -179.9(3)
C44 N2 C36 C35 179.0(3)
Al1 N2 C36 C35 -1.1(5)
N2 C36 C37 C38 -1.2(5)
C35 C36 C37 C38 -179.9(4)
C36 C37 C38 C39 0.7(5)
C37 C38 C39 C44 0.6(5)
C37 C38 C39 C40 -178.8(3)
C44 C39 C40 C41 0.1(5)
C38 C39 C40 C41 179.5(3)
C39 C40 C41 C42 1.5(5)
C40 C41 C42 C43 -1.2(5)
Al1 O4 C43 C42 174.8(3)
Al1 O4 C43 C44 -4.9(3)
C41 C42 C43 O4 179.6(3)
C41 C42 C43 C44 -0.7(5)
C36 N2 C44 C39 1.1(5)
Al1 N2 C44 C39 -178.8(3)
C36 N2 C44 C43 -178.9(3)
Al1 N2 C44 C43 1.2(3)
C38 C39 C44 N2 -1.6(5)
C40 C39 C44 N2 177.9(3)
C38 C39 C44 C43 178.5(3)
C40 C39 C44 C43 -2.0(5)
O4 C43 C44 N2 2.1(4)
C42 C43 C44 N2 -177.7(3)
O4 C43 C44 C39 -178.0(3)
C42 C43 C44 C39 2.3(5)
C54 N3 C46 C47 -0.4(5)
Al2 N3 C46 C47 176.6(3)
C54 N3 C46 C45 178.3(3)
Al2 N3 C46 C45 -4.7(5)
N3 C46 C47 C48 -0.6(6)
C45 C46 C47 C48 -179.3(4)
C46 C47 C48 C49 0.3(6)
C47 C48 C49 C54 0.9(6)
C47 C48 C49 C50 179.1(4)
C54 C49 C50 C51 2.9(6)
C48 C49 C50 C51 -175.3(4)
C49 C50 C51 C52 -1.3(6)
C50 C51 C52 C53 -1.5(6)
Al2 O5 C53 C52 176.6(3)
Al2 O5 C53 C54 -4.4(4)
C51 C52 C53 O5 -178.5(3)
C51 C52 C53 C54 2.5(5)
C46 N3 C54 C49 1.7(5)
Al2 N3 C54 C49 -176.0(3)
C46 N3 C54 C53 -176.8(3)
Al2 N3 C54 C53 5.5(3)
C48 C49 C54 N3 -1.9(5)
C50 C49 C54 N3 179.7(3)
C48 C49 C54 C53 176.5(3)
C50 C49 C54 C53 -1.9(5)
O5 C53 C54 N3 -1.4(5)
C52 C53 C54 N3 177.7(3)
O5 C53 C54 C49 -179.9(3)
C52 C53 C54 C49 -0.9(5)
C64 N4 C56 C57 1.3(5)
Al2 N4 C56 C57 -178.9(3)
C64 N4 C56 C55 -178.7(3)
Al2 N4 C56 C55 1.2(5)
N4 C56 C57 C58 -1.0(6)
C55 C56 C57 C58 179.0(4)
C56 C57 C58 C59 0.0(6)
C57 C58 C59 C60 177.6(4)
C57 C58 C59 C64 0.5(6)
C58 C59 C60 C61 -178.2(4)
C64 C59 C60 C61 -1.0(6)
C59 C60 C61 C62 0.7(7)
C60 C61 C62 C63 -0.4(7)
Al2 O6 C63 C62 -177.1(3)
Al2 O6 C63 C64 2.7(4)
C61 C62 C63 O6 -179.6(4)
C61 C62 C63 C64 0.7(6)
C56 N4 C64 C63 -179.8(3)
Al2 N4 C64 C63 0.3(4)
C56 N4 C64 C59 -0.7(5)
Al2 N4 C64 C59 179.4(3)
O6 C63 C64 N4 -1.9(5)
C62 C63 C64 N4 177.9(3)
O6 C63 C64 C59 179.0(3)
C62 C63 C64 C59 -1.2(6)
C58 C59 C64 N4 -0.2(5)
C60 C59 C64 N4 -177.6(3)
C58 C59 C64 C63 178.8(4)
C60 C59 C64 C63 1.3(5)
C71 C66 C67 C68 0.0
C65 C66 C67 C68 179.9(4)
C66 C67 C68 C69 0.0
C67 C68 C69 C70 0.0
C68 C69 C70 C71 0.0
C69 C70 C71 C66 0.0
C67 C66 C71 C70 0.0
C65 C66 C71 C70 -179.9(3)
C78 C73 C74 C75 0.3
C72 C73 C74 C75 -178.5
C73 C74 C75 C76 -0.1
C74 C75 C76 C77 -0.1
C75 C76 C77 C78 0.1
C76 C77 C78 C73 0.1
C74 C73 C78 C77 -0.3
C72 C73 C78 C77 178.5
C85 C80 C81 C82 0.3
C79 C80 C81 C82 -178.5
C80 C81 C82 C83 -0.1
C81 C82 C83 C84 -0.1
C82 C83 C84 C85 0.1
C83 C84 C85 C80 0.1
C81 C80 C85 C84 -0.2
C79 C80 C85 C84 178.5
